data_1566065
loop_
_publ_author_name
'Case, Derek R.'
'Brennessel, William W.'
'Zubieta, Jon'
'Doyle, Robert P.'

_publ_section_title
;
 Synthesis, characterization and crystal structure of a glycylglycinate
 chelate of zinc(II)
;
_journal_name_full 'Results in Chemistry'
_journal_page_first 100274
_journal_paper_doi 10.1016/j.rechem.2021.100274
_journal_volume 4
_journal_year 2022
_chemical_formula_moiety 'C16 H32 N8 O14 Zn2, 5.315(H2 O)'
_chemical_formula_sum 'C16 H42.63 N8 O19.32 Zn2'
_chemical_formula_weight 787.07
_space_group_crystal_system triclinic
_space_group_IT_number 2
_space_group_name_Hall '-P 1'
_space_group_name_H-M_alt 'P -1'
_atom_sites_solution_hydrogens mixed
_atom_sites_solution_primary dual
_atom_sites_solution_secondary difmap
_cell_angle_alpha 105.577(2)
_cell_angle_beta 91.084(2)
_cell_angle_gamma 102.676(2)
_cell_formula_units_Z 1
_cell_length_a 7.3742(2)
_cell_length_b 10.0540(2)
_cell_length_c 10.7563(2)
_cell_measurement_reflns_used 11301
_cell_measurement_temperature 100.00(10)
_cell_measurement_theta_max 77.5320
_cell_measurement_theta_min 4.6840
_cell_volume 746.88(3)
_computing_cell_refinement 'CrysAlisPro 1.171.41.110a (Rigaku OD, 2021)'
_computing_data_collection 'CrysAlisPro 1.171.41.110a (Rigaku OD, 2021)'
_computing_data_reduction 'CrysAlisPro 1.171.41.110a (Rigaku OD, 2021)'
_computing_molecular_graphics 'Olex2 1.3-ac4 (Dolomanov et al., 2009)'
_computing_publication_material 'Olex2 1.3-ac4 (Dolomanov et al., 2009)'
_computing_structure_refinement 'SHELXL 2018/3 (Sheldrick, 2015b)'
_computing_structure_solution 'SHELXT 2018/2 (Sheldrick, 2015a)'
_diffrn_ambient_environment N~2~
_diffrn_ambient_temperature 100.00(10)
_diffrn_detector 'Hybrid Pixel Array Detector'
_diffrn_detector_area_resol_mean 10.0000
_diffrn_detector_type HyPix
_diffrn_measured_fraction_theta_full 0.995
_diffrn_measured_fraction_theta_max 0.983
_diffrn_measurement_details
;
List of Runs (angles in degrees, time in seconds):

  # Type    Start    End  Width  t~exp~   \w     \q     \k     \f   Frames
--------------------------------------------------------------------------
  1  \w   -101.00 -17.00   0.50    0.24    --  -49.75 138.00  79.00  168
  2  \w   -121.00 -66.00   0.50    0.24    --  -49.75-132.00-166.00  110
  3  \w   -121.00 -62.00   0.50    0.24    --  -49.75-138.00  17.00  118
  4  \w    -97.00 -14.00   0.50    0.24    --  -49.75 132.00 -96.00  166
  5  \w     39.00 103.00   0.50    0.24    --   49.75-138.00  17.00  128
  6  \w     35.00  99.00   0.50    0.24    --   49.75-132.00-166.00  128
  7  \w    -96.00 -14.00   0.50    0.96    --  -84.25 132.00 -96.00  164
  8  \w   -156.00 -66.00   0.50    0.96    --  -84.25-132.00-166.00  180
  9  \w   -156.00 -62.00   0.50    0.96    --  -84.25-138.00  17.00  188
 10  \w   -101.00 -17.00   0.50    0.96    --  -84.25 138.00  79.00  168
 11  \w     39.00 127.00   0.50    0.96    --  105.75-138.00  17.00  176
 12  \w     88.00 178.00   0.50    0.96    --  105.75 132.00 -96.00  180
 13  \w     84.00 178.00   0.50    0.96    --  105.75 138.00  79.00  188
 14  \w     35.00 122.00   0.50    0.96    --  105.75-132.00-166.00  174
 15  \w   -121.00 -70.00   0.50    0.24    --  -49.75-125.00-120.00  102
 16  \w   -121.00 -37.00   0.50    0.24    --  -49.75 -57.00  60.00  168
 17  \w    -23.00   5.00   0.50    0.24    --   49.75 -19.00  30.00   56
 18  \w    -22.00  42.00   0.50    0.24    --   49.75 -38.00 -90.00  128
 19  \w    -23.00   5.00   0.50    0.24    --   49.75 -19.00-180.00   56
 20  \w    -23.00   5.00   0.50    0.24    --   49.75 -19.00 120.00   56
 21  \w    -42.00 -12.00   0.50    0.96    --  -84.25  45.00 -60.00   60
 22  \w     98.00 164.00   0.50    0.96    --  105.75  15.00-150.00  132
 23  \w     98.00 164.00   0.50    0.96    --  105.75  15.00 -30.00  132
 24  \w     98.00 178.00   0.50    0.96    --  105.75  30.00 -90.00  160
 25  \w     98.00 164.00   0.50    0.96    --  105.75  15.00  90.00  132
 26  \w     34.00 116.00   0.50    0.96    --  105.75-125.00 -90.00  164
 27  \w     34.00 127.00   0.50    0.96    --  105.75 -77.00  30.00  186
 28  \w     34.00  87.00   0.50    0.96    --  105.75 -61.00-180.00  106
 29  \w     34.00 127.00   0.50    0.96    --  105.75 -77.00-180.00  186
 30  \w     98.00 164.00   0.50    0.96    --  105.75  15.00-180.00  132
 31  \w     34.00  87.00   0.50    0.96    --  105.75 -61.00  60.00  106
 32  \w     34.00 109.00   0.50    0.96    --  105.75 -94.00   0.00  150
 33  \w     34.00  87.00   0.50    0.96    --  105.75 -61.00-150.00  106
 34  \w     92.00 178.00   0.50    0.96    --  105.75 125.00  60.00  172
 35  \w     34.00 116.00   0.50    0.96    --  105.75-125.00-150.00  164
 36  \w     34.00 109.00   0.50    0.96    --  105.75 -94.00  60.00  150
 37  \w     34.00  87.00   0.50    0.96    --  105.75 -61.00  90.00  106
 38  \w     34.00  87.00   0.50    0.96    --  105.75 -61.00-120.00  106
 39  \w     34.00  87.00   0.50    0.96    --  105.75 -61.00 -30.00  106
 40  \w     34.00  87.00   0.50    0.96    --  105.75 -61.00  30.00  106
 41  \w     34.00 109.00   0.50    0.96    --  105.75 -94.00-180.00  150
 42  \w     34.00 109.00   0.50    0.96    --  105.75 -94.00 -60.00  150
 43  \w     98.00 178.00   0.50    0.96    --  105.75  30.00  30.00  160
 44  \w   -121.00 -37.00   0.50    0.24    --  -49.75 -57.00 150.00  168
 45  \w   -121.00 -29.00   0.50    0.24    --  -49.75 -77.00   0.00  184
 46  \w   -121.00 -41.00   0.50    0.24    --  -49.75 -77.00-120.00  160
 47  \w   -121.00 -29.00   0.50    0.24    --  -49.75 -77.00 -90.00  184
;
_diffrn_measurement_device 'four-circle diffractometer'
_diffrn_measurement_device_type 'XtaLAB Synergy, Dualflex, HyPix'
_diffrn_measurement_method '\w scans'
_diffrn_orient_matrix_type 'CrysAlisPro convention (1999,Acta A55,543-557)'
_diffrn_orient_matrix_UB_11 0.0506182000
_diffrn_orient_matrix_UB_12 0.0860437000
_diffrn_orient_matrix_UB_13 -0.0984147000
_diffrn_orient_matrix_UB_21 -0.0624799000
_diffrn_orient_matrix_UB_22 -0.1370835000
_diffrn_orient_matrix_UB_23 -0.1120916000
_diffrn_orient_matrix_UB_31 -0.1992570000
_diffrn_orient_matrix_UB_32 0.0237207000
_diffrn_orient_matrix_UB_33 -0.0031805000
_diffrn_radiation_monochromator mirror
_diffrn_radiation_probe x-ray
_diffrn_radiation_type 'Cu K\a'
_diffrn_radiation_wavelength 1.54184
_diffrn_reflns_av_R_equivalents 0.0653
_diffrn_reflns_av_unetI/netI 0.0373
_diffrn_reflns_Laue_measured_fraction_full 0.995
_diffrn_reflns_Laue_measured_fraction_max 0.983
_diffrn_reflns_limit_h_max 6
_diffrn_reflns_limit_h_min -9
_diffrn_reflns_limit_k_max 12
_diffrn_reflns_limit_k_min -12
_diffrn_reflns_limit_l_max 13
_diffrn_reflns_limit_l_min -13
_diffrn_reflns_number 18233
_diffrn_reflns_point_group_measured_fraction_full 0.995
_diffrn_reflns_point_group_measured_fraction_max 0.983
_diffrn_reflns_theta_full 74.504
_diffrn_reflns_theta_max 77.726
_diffrn_reflns_theta_min 4.282
_diffrn_source 'micro-focus sealed X-ray tube'
_diffrn_source_type 'PhotonJet (Cu) X-ray Source'
_exptl_absorpt_coefficient_mu 2.852
_exptl_absorpt_correction_T_max 1.00000
_exptl_absorpt_correction_T_min 0.85473
_exptl_absorpt_correction_type multi-scan
_exptl_absorpt_process_details
;
CrysAlisPro 1.171.41.110a (Rigaku Oxford Diffraction, 2021)
Empirical absorption correction using spherical harmonics,
implemented in SCALE3 ABSPACK scaling algorithm.
;
_exptl_crystal_colour colourless
_exptl_crystal_colour_primary colourless
_exptl_crystal_density_diffrn 1.750
_exptl_crystal_description block
_exptl_crystal_F_000 409
_exptl_crystal_size_max 0.201
_exptl_crystal_size_mid 0.046
_exptl_crystal_size_min 0.026
_refine_diff_density_max 0.669
_refine_diff_density_min -1.195
_refine_diff_density_rms 0.097
_refine_ls_extinction_coef .
_refine_ls_extinction_method none
_refine_ls_goodness_of_fit_ref 1.110
_refine_ls_hydrogen_treatment mixed
_refine_ls_matrix_type full
_refine_ls_number_parameters 291
_refine_ls_number_reflns 3125
_refine_ls_number_restraints 88
_refine_ls_restrained_S_all 1.098
_refine_ls_R_factor_all 0.0488
_refine_ls_R_factor_gt 0.0443
_refine_ls_shift/su_max 0.001
_refine_ls_shift/su_mean 0.000
_refine_ls_structure_factor_coef Fsqd
_refine_ls_weighting_details 'w=1/[\s^2^(Fo^2^)+(0.0641P)^2^+1.0219P] where P=(Fo^2^+2Fc^2^)/3'
_refine_ls_weighting_scheme calc
_refine_ls_wR_factor_gt 0.1192
_refine_ls_wR_factor_ref 0.1222
_reflns_Friedel_coverage 0.000
_reflns_Friedel_fraction_full .
_reflns_Friedel_fraction_max .
_reflns_number_gt 2808
_reflns_number_total 3125
_reflns_threshold_expression 'I > 2\s(I)'
_cod_data_source_file RC-2022-4-100274.cif
_cod_data_source_block syrdc01
_cod_database_code 1566065
_shelx_space_group_comment
;
The symmetry employed for this shelxl refinement is uniquely defined
by the following loop, which should always be used as a source of
symmetry information in preference to the above space-group names.
They are only intended as comments.
;
_shelx_estimated_absorpt_t_max 0.930
_shelx_estimated_absorpt_t_min 0.598
_reflns_odcompleteness_completeness 99.54
_reflns_odcompleteness_iscentric 1
_reflns_odcompleteness_theta 74.33
_olex2_refinement_description
;
1. Fixed Uiso
 At 1.2 times of:
  All C(H,H) groups
 At 1.5 times of:
  All O(H,H) groups, All O(H,H,H) groups
2. Restrained distances
 N1-C1 \\sim N1-C1'
 with sigma of 0.01
 C1-C2 \\sim C1'-C2'
 with sigma of 0.01
 C2-N2 \\sim C2'-N2
 with sigma of 0.01
 C2-O1 \\sim C2'-O1
 with sigma of 0.01
3. Uiso/Uaniso restraints and constraints
All non-hydrogen atoms have similar U: within 1.2A with sigma of 0.01 and sigma
for terminal atoms of 0.02 within 1.2A
C1 \\sim C1': within 2A with sigma of 0.003 and sigma for terminal atoms of 2
within 2A
C2 \\sim C2': within 2A with sigma of 0.003 and sigma for terminal atoms of 2
within 2A
4. Rigid body (RIGU) restrains
 O1, N1, N2, C1, C2
 with sigma for 1-2 distances of 0.004 and sigma for 1-3 distances of 0.004
 O1, N1, N2, C1', C2'
 with sigma for 1-2 distances of 0.004 and sigma for 1-3 distances of 0.004
5. Others
 1*[Sof(O9)+Sof(H9A)+Sof(H9B)+Sof(O10)+Sof(H10A)+Sof(H10B)]+1*[Sof(O9')+
 Sof(H9'A)+Sof(H9'B)+Sof(O10')+Sof(H10C)+Sof(H10D)]+1*[Sof(O10")+Sof(H10E)+
 Sof(H10F)]=1 with esd of 0.0001
 1*[Sof(H8B)]+1*[Sof(H8AB)]=1.5 with esd of 0.0001
 1*[Sof(O9')+Sof(H9'A)+Sof(H9'B)+Sof(O10')+Sof(H10C)+Sof(H10D)]+1*[Sof(O10")+
 Sof(H10E)+Sof(H10F)]-1*[Sof(H8B)]=0 with esd of 0.0001
 Sof(C1')=Sof(H1'A)=Sof(H1'B)=Sof(C2')=1-FVAR(1)
 Sof(C1)=Sof(H1C)=Sof(H1D)=Sof(C2)=FVAR(1)
 Sof(O9)=Sof(H9A)=Sof(H9B)=Sof(O10)=Sof(H10A)=Sof(H10B)=FVAR(2)
 Sof(O9')=Sof(H9'A)=Sof(H9'B)=Sof(O10')=Sof(H10C)=Sof(H10D)=FVAR(3)
 Sof(O10")=Sof(H10E)=Sof(H10F)=FVAR(4)
 Fixed Sof: H8AA(0.5)
6.a Riding coordinates:
 O8(H8AA,H8B,H8AB), O9(H9A,H9B), O10(H10A,H10B), O9'(H9'A,H9'B), O10'(H10C,
 H10D), O10"(H10E,H10F)
6.b Secondary CH2 refined with riding coordinates:
 C3(H3C,H3D), C5(H5A,H5B), C7(H7C,H7D), C1(H1C,H1D), C1'(H1'A,H1'B)
;
_olex2_submission_original_sample_id syrdc01
_olex2_submission_special_instructions 'No special instructions were received'
_oxdiff_exptl_absorpt_empirical_details
;
Empirical correction (ABSPACK) includes:
- Absorption correction using spherical harmonics
- Frame scaling
;
_oxdiff_exptl_absorpt_empirical_full_max 3.804
_oxdiff_exptl_absorpt_empirical_full_min 0.454

loop_
_space_group_symop_operation_xyz
'x, y, z'
'-x, -y, -z'

loop_
_atom_site_label
_atom_site_type_symbol
_atom_site_fract_x
_atom_site_fract_y
_atom_site_fract_z
_atom_site_U_iso_or_equiv
_atom_site_adp_type
_atom_site_occupancy
_atom_site_site_symmetry_order
_atom_site_calc_flag
_atom_site_refinement_flags_posn
_atom_site_refinement_flags_adp
_atom_site_refinement_flags_occupancy
_atom_site_disorder_assembly
_atom_site_disorder_group
Zn1 Zn 0.64052(5) 0.57843(4) 0.24420(4) 0.01873(15) Uani 1 1 d . . . . .
O1 O 0.5425(3) 0.7125(2) 0.1390(2) 0.0241(4) Uani 1 1 d D . . . .
O2 O 0.0770(3) 0.7171(2) 0.0281(2) 0.0276(5) Uani 1 1 d . . . . .
O3 O 0.1828(3) 0.8137(3) 0.2341(2) 0.0371(6) Uani 1 1 d . . . . .
O4 O 0.4530(3) 0.6334(2) 0.3966(2) 0.0231(4) Uani 1 1 d . . . . .
O5 O 0.2370(3) 0.5303(2) 0.6519(2) 0.0226(4) Uani 1 1 d . . . . .
O6 O 0.4015(4) 0.7530(3) 0.7402(3) 0.0450(7) Uani 1 1 d . . . . .
O7 O 0.8002(3) 0.5266(2) 0.0870(2) 0.0223(4) Uani 1 1 d . . . . .
H7A H 0.827(6) 0.452(5) 0.062(4) 0.028(10) Uiso 1 1 d . . . . .
H7B H 0.887(8) 0.591(6) 0.074(5) 0.061(15) Uiso 1 1 d . . . . .
N1 N 0.8190(4) 0.7775(3) 0.3328(3) 0.0238(5) Uani 1 1 d D . . . .
H1A H 0.931(6) 0.772(4) 0.316(4) 0.030(10) Uiso 1 1 d . . . . .
H1B H 0.812(6) 0.797(4) 0.415(4) 0.030(10) Uiso 1 1 d . . . . .
N2 N 0.5258(3) 0.9380(3) 0.1645(3) 0.0238(5) Uani 1 1 d D . . . .
H2 H 0.557(5) 1.022(4) 0.204(4) 0.020(9) Uiso 1 1 d . . . . .
N3 N 0.3916(3) 0.4304(3) 0.1655(3) 0.0209(5) Uani 1 1 d . . . . .
H3A H 0.396(5) 0.358(4) 0.184(4) 0.022(9) Uiso 1 1 d . . . . .
H3B H 0.379(6) 0.407(5) 0.080(5) 0.034(11) Uiso 1 1 d . . . . .
N4 N 0.1494(3) 0.6061(3) 0.4310(2) 0.0197(5) Uani 1 1 d . . . . .
H4 H 0.055(6) 0.580(4) 0.408(4) 0.029(11) Uiso 1 1 d . . . . .
C3 C 0.3622(4) 0.8931(3) 0.0732(3) 0.0233(6) Uani 1 1 d . . . . .
H3C H 0.393666 0.838322 -0.011443 0.028 Uiso 1 1 calc R U . . .
H3D H 0.326301 0.978163 0.060530 0.028 Uiso 1 1 calc R U . . .
C4 C 0.1954(4) 0.8015(3) 0.1180(3) 0.0250(6) Uani 1 1 d . . . . .
C5 C 0.2309(4) 0.4798(3) 0.2231(3) 0.0223(6) Uani 1 1 d . . . . .
H5A H 0.131637 0.397153 0.226700 0.027 Uiso 1 1 calc R U . . .
H5B H 0.180509 0.530187 0.168022 0.027 Uiso 1 1 calc R U . . .
C6 C 0.2861(4) 0.5782(3) 0.3577(3) 0.0197(6) Uani 1 1 d . . . . .
C7 C 0.1914(4) 0.7107(3) 0.5572(3) 0.0216(6) Uani 1 1 d . . . . .
H7C H 0.073938 0.734374 0.588795 0.026 Uiso 1 1 calc R U . . .
H7D H 0.274009 0.798607 0.547212 0.026 Uiso 1 1 calc R U . . .
C8 C 0.2851(4) 0.6611(3) 0.6585(3) 0.0216(6) Uani 1 1 d . . . . .
C1 C 0.7825(9) 0.8926(5) 0.2794(7) 0.0260(14) Uani 0.712(16) 1 d D U P A 1
H1C H 0.890630 0.926145 0.233459 0.031 Uiso 0.712(16) 1 calc R U P A 1
H1D H 0.768110 0.973720 0.351523 0.031 Uiso 0.712(16) 1 calc R U P A 1
C2 C 0.6087(17) 0.8417(5) 0.1870(10) 0.021(2) Uani 0.712(16) 1 d D U P A 1
C1' C 0.730(2) 0.8934(11) 0.3228(17) 0.0263(19) Uani 0.288(16) 1 d D U P A 2
H1'A H 0.825588 0.975621 0.314267 0.032 Uiso 0.288(16) 1 calc R U P A 2
H1'B H 0.666457 0.924686 0.402248 0.032 Uiso 0.288(16) 1 calc R U P A 2
C2' C 0.588(5) 0.8403(9) 0.205(3) 0.021(3) Uani 0.288(16) 1 d D U P A 2
O8 O 0.9658(5) 0.8866(3) 0.8840(3) 0.0600(9) Uani 1 1 d . . . . .
H8AA H 0.961672 0.965536 0.941040 0.090 Uiso 0.5 1 d R U P . .
H8B H 0.863242 0.855826 0.833210 0.090 Uiso 0.6464(18) 1 d R U P B 2
H8AB H 1.011912 0.817426 0.919940 0.090 Uiso 0.8536(18) 1 d R U P . .
O9 O 0.6258(12) 1.0100(9) 0.5594(7) 0.0371(16) Uani 0.3536(18) 1 d . U P C 1
H9A H 0.550185 0.981894 0.489554 0.056 Uiso 0.3536(18) 1 d R U P C 1
H9B H 0.667745 0.935864 0.560754 0.056 Uiso 0.3536(18) 1 d R U P C 1
O10 O 0.7775(16) 0.7939(12) 0.6329(12) 0.029(3) Uani 0.3536(18) 1 d . U P C 1
H10A H 0.679741 0.713408 0.621815 0.043 Uiso 0.3536(18) 1 d R U P C 1
H10B H 0.831971 0.827668 0.708785 0.043 Uiso 0.3536(18) 1 d R U P C 1
O9' O 0.6801(11) 0.9558(9) 0.5663(8) 0.0277(16) Uani 0.304(2) 1 d . U P D 2
H9'A H 0.735573 0.906195 0.602571 0.042 Uiso 0.304(2) 1 d R U P D 2
H9'B H 0.704833 1.040025 0.621131 0.042 Uiso 0.304(2) 1 d R U P D 2
O10' O 0.7543(16) 0.7279(12) 0.6234(13) 0.030(2) Uani 0.304(2) 1 d . U P D 2
H10C H 0.754910 0.667645 0.550902 0.045 Uiso 0.304(2) 1 d R U P D 2
H10D H 0.642851 0.722495 0.644112 0.045 Uiso 0.304(2) 1 d R U P D 2
O10" O 0.777(2) 0.8512(13) 0.6422(17) 0.039(3) Uani 0.342(2) 1 d . U P E 3
H10E H 0.657817 0.831780 0.649177 0.058 Uiso 0.342(2) 1 d R U P E 3
H10F H 0.810627 0.943480 0.665427 0.058 Uiso 0.342(2) 1 d R U P E 3

loop_
_atom_site_aniso_label
_atom_site_aniso_U_11
_atom_site_aniso_U_22
_atom_site_aniso_U_33
_atom_site_aniso_U_23
_atom_site_aniso_U_13
_atom_site_aniso_U_12
Zn1 0.0140(2) 0.0184(2) 0.0228(2) 0.00630(16) -0.00171(14) 0.00133(14)
O1 0.0205(10) 0.0174(9) 0.0342(12) 0.0088(8) -0.0040(8) 0.0025(7)
O2 0.0208(10) 0.0222(10) 0.0379(13) 0.0090(9) 0.0009(9) 0.0001(8)
O3 0.0209(11) 0.0539(16) 0.0364(14) 0.0236(12) -0.0004(9) -0.0048(10)
O4 0.0133(9) 0.0285(11) 0.0242(11) 0.0043(9) -0.0011(8) 0.0023(8)
O5 0.0154(9) 0.0227(10) 0.0306(11) 0.0132(9) -0.0039(8) -0.0002(7)
O6 0.0603(17) 0.0233(12) 0.0439(15) 0.0002(11) -0.0304(13) 0.0083(11)
O7 0.0184(10) 0.0200(10) 0.0275(11) 0.0070(9) 0.0036(8) 0.0013(8)
N1 0.0170(12) 0.0181(12) 0.0330(15) 0.0041(11) -0.0034(10) 0.0016(9)
N2 0.0176(11) 0.0160(12) 0.0365(15) 0.0086(11) -0.0016(10) 0.0004(9)
N3 0.0171(11) 0.0198(12) 0.0240(13) 0.0066(10) -0.0012(9) 0.0004(9)
N4 0.0127(11) 0.0223(12) 0.0230(13) 0.0079(10) -0.0017(9) 0.0000(9)
C3 0.0168(13) 0.0225(14) 0.0322(16) 0.0131(12) 0.0003(11) 0.0008(10)
C4 0.0163(13) 0.0267(15) 0.0354(17) 0.0148(13) 0.0011(12) 0.0045(11)
C5 0.0148(12) 0.0256(14) 0.0251(15) 0.0072(12) -0.0014(11) 0.0022(10)
C6 0.0159(12) 0.0182(13) 0.0264(15) 0.0103(11) -0.0005(11) 0.0020(10)
C7 0.0203(13) 0.0230(14) 0.0218(14) 0.0066(11) 0.0010(11) 0.0048(10)
C8 0.0180(13) 0.0231(14) 0.0246(15) 0.0074(12) 0.0002(11) 0.0059(10)
C1 0.014(2) 0.0155(16) 0.047(4) 0.007(2) 0.000(2) 0.0016(16)
C2 0.013(3) 0.0188(15) 0.032(4) 0.0108(15) 0.006(3) 0.0025(13)
C1' 0.014(4) 0.014(3) 0.048(4) 0.007(3) -0.002(3) -0.002(3)
C2' 0.013(4) 0.020(2) 0.032(4) 0.012(2) 0.006(5) 0.002(2)
O8 0.079(2) 0.0373(15) 0.061(2) 0.0101(14) -0.0274(17) 0.0151(15)
O9 0.041(4) 0.043(4) 0.031(4) 0.016(3) 0.002(3) 0.009(3)
O10 0.024(4) 0.023(7) 0.038(5) 0.010(8) 0.002(3) 0.002(7)
O9' 0.031(4) 0.031(4) 0.023(4) 0.007(3) -0.004(3) 0.011(3)
O10' 0.017(4) 0.041(7) 0.033(4) 0.012(6) 0.002(3) 0.006(5)
O10" 0.026(3) 0.045(8) 0.038(4) 0.006(7) 0.000(3) 0.001(6)

loop_
_atom_type_symbol
_atom_type_description
_atom_type_scat_dispersion_real
_atom_type_scat_dispersion_imag
_atom_type_scat_source
C C 0.0181 0.0091 'International Tables Vol C Tables 4.2.6.8 and 6.1.1.4'
H H 0.0000 0.0000 'International Tables Vol C Tables 4.2.6.8 and 6.1.1.4'
N N 0.0311 0.0180 'International Tables Vol C Tables 4.2.6.8 and 6.1.1.4'
O O 0.0492 0.0322 'International Tables Vol C Tables 4.2.6.8 and 6.1.1.4'
Zn Zn -1.5491 0.6778 'International Tables Vol C Tables 4.2.6.8 and 6.1.1.4'

loop_
_geom_angle_atom_site_label_1
_geom_angle_atom_site_label_2
_geom_angle_atom_site_label_3
_geom_angle
_geom_angle_site_symmetry_1
_geom_angle_site_symmetry_3
O1 Zn1 O4 90.55(8) . .
O5 Zn1 O1 173.18(8) 2_666 .
O5 Zn1 O4 91.82(8) 2_666 .
O5 Zn1 O7 92.75(9) 2_666 .
O5 Zn1 N1 94.99(9) 2_666 .
O5 Zn1 N3 101.57(9) 2_666 .
O7 Zn1 O1 85.20(9) . .
O7 Zn1 O4 174.77(8) . .
O7 Zn1 N1 95.33(10) . .
N1 Zn1 O1 78.76(9) . .
N1 Zn1 O4 86.81(10) . .
N3 Zn1 O1 85.17(9) . .
N3 Zn1 O4 78.51(9) . .
N3 Zn1 O7 98.06(10) . .
N3 Zn1 N1 158.10(10) . .
C2 O1 Zn1 113.8(3) . .
C2' O1 Zn1 109.9(6) . .
C6 O4 Zn1 111.96(19) . .
C8 O5 Zn1 127.34(18) . 2_666
Zn1 O7 H7A 124(3) . .
Zn1 O7 H7B 119(4) . .
H7A O7 H7B 109(5) . .
Zn1 N1 H1A 108(3) . .
Zn1 N1 H1B 109(3) . .
H1A N1 H1B 109(4) . .
C1 N1 Zn1 113.1(2) . .
C1 N1 H1A 105(3) . .
C1 N1 H1B 112(3) . .
C1' N1 Zn1 110.4(5) . .
C1' N1 H1A 126(3) . .
C1' N1 H1B 92(3) . .
C3 N2 H2 117(3) . .
C2 N2 H2 123(3) . .
C2 N2 C3 119.4(3) . .
C2' N2 H2 121(3) . .
C2' N2 C3 119.0(7) . .
Zn1 N3 H3A 107(3) . .
Zn1 N3 H3B 113(3) . .
H3A N3 H3B 106(4) . .
C5 N3 Zn1 110.76(18) . .
C5 N3 H3A 108(3) . .
C5 N3 H3B 112(3) . .
C6 N4 H4 122(3) . .
C6 N4 C7 120.0(2) . .
C7 N4 H4 117(3) . .
N2 C3 H3C 109.0 . .
N2 C3 H3D 109.0 . .
N2 C3 C4 112.8(2) . .
H3C C3 H3D 107.8 . .
C4 C3 H3C 109.0 . .
C4 C3 H3D 109.0 . .
O2 C4 C3 115.4(3) . .
O3 C4 O2 124.7(3) . .
O3 C4 C3 119.9(3) . .
N3 C5 H5A 109.5 . .
N3 C5 H5B 109.5 . .
N3 C5 C6 110.9(2) . .
H5A C5 H5B 108.1 . .
C6 C5 H5A 109.5 . .
C6 C5 H5B 109.5 . .
O4 C6 N4 121.8(3) . .
O4 C6 C5 121.2(3) . .
N4 C6 C5 117.0(2) . .
N4 C7 H7C 108.8 . .
N4 C7 H7D 108.8 . .
N4 C7 C8 113.7(2) . .
H7C C7 H7D 107.7 . .
C8 C7 H7C 108.8 . .
C8 C7 H7D 108.8 . .
O5 C8 C7 117.0(2) . .
O6 C8 O5 126.0(3) . .
O6 C8 C7 117.0(3) . .
N1 C1 H1C 109.3 . .
N1 C1 H1D 109.3 . .
N1 C1 C2 111.6(4) . .
H1C C1 H1D 108.0 . .
C2 C1 H1C 109.3 . .
C2 C1 H1D 109.3 . .
O1 C2 N2 121.7(5) . .
O1 C2 C1 120.2(4) . .
N2 C2 C1 118.0(4) . .
N1 C1' H1'A 109.8 . .
N1 C1' H1'B 109.8 . .
N1 C1' C2' 109.5(9) . .
H1'A C1' H1'B 108.2 . .
C2' C1' H1'A 109.8 . .
C2' C1' H1'B 109.8 . .
O1 C2' N2 119.6(9) . .
O1 C2' C1' 122.9(7) . .
N2 C2' C1' 117.2(6) . .
H8AA O8 H8B 109.5 . .
H8AA O8 H8AB 114.6 . .
H8B O8 H8AB 118.0 . .
H9A O9 H9B 104.5 . .
H10A O10 H10B 115.0 . .
H9'A O9' H9'B 104.5 . .
H10C O10' H10D 109.5 . .
H10E O10" H10F 104.5 . .

loop_
_geom_bond_atom_site_label_1
_geom_bond_atom_site_label_2
_geom_bond_distance
_geom_bond_site_symmetry_2
Zn1 O1 2.199(2) .
Zn1 O4 2.200(2) .
Zn1 O5 2.0764(19) 2_666
Zn1 O7 2.095(2) .
Zn1 N1 2.102(2) .
Zn1 N3 2.090(2) .
O1 C2 1.242(5) .
O1 C2' 1.256(9) .
O2 C4 1.272(4) .
O3 C4 1.229(4) .
O4 C6 1.246(3) .
O5 C8 1.267(4) .
O6 C8 1.245(4) .
O7 H7A 0.79(4) .
O7 H7B 0.85(6) .
N1 H1A 0.86(4) .
N1 H1B 0.86(4) .
N1 C1 1.493(5) .
N1 C1' 1.485(8) .
N2 H2 0.81(4) .
N2 C3 1.450(4) .
N2 C2 1.323(5) .
N2 C2' 1.336(9) .
N3 H3A 0.81(4) .
N3 H3B 0.88(5) .
N3 C5 1.468(4) .
N4 H4 0.71(4) .
N4 C6 1.323(4) .
N4 C7 1.456(4) .
C3 H3C 0.9900 .
C3 H3D 0.9900 .
C3 C4 1.536(4) .
C5 H5A 0.9900 .
C5 H5B 0.9900 .
C5 C6 1.508(4) .
C7 H7C 0.9900 .
C7 H7D 0.9900 .
C7 C8 1.526(4) .
C1 H1C 0.9900 .
C1 H1D 0.9900 .
C1 C2 1.511(6) .
C1' H1'A 0.9900 .
C1' H1'B 0.9900 .
C1' C2' 1.524(9) .
O8 H8AA 0.8699 .
O8 H8B 0.8699 .
O8 H8AB 0.9962 .
O9 H9A 0.8700 .
O9 H9B 0.8703 .
O10 H10A 0.9370 .
O10 H10B 0.8497 .
O9' H9'A 0.8699 .
O9' H9'B 0.8702 .
O10' H10C 0.8500 .
O10' H10D 0.8500 .
O10" H10E 0.8698 .
O10" H10F 0.8703 .

loop_
_geom_hbond_atom_site_label_D
_geom_hbond_atom_site_label_H
_geom_hbond_atom_site_label_A
_geom_hbond_distance_DH
_geom_hbond_distance_HA
_geom_hbond_distance_DA
_geom_hbond_angle_DHA
_geom_hbond_site_symmetry_A
_geom_hbond_publ_flag
O7 H7A O2 0.79(4) 2.00(4) 2.783(3) 168(4) 2_665 yes
O7 H7B O2 0.85(6) 1.84(6) 2.687(3) 174(5) 1_655 yes
N1 H1A O3 0.86(4) 2.08(4) 2.889(4) 157(4) 1_655 yes
N1 H1B O9' 0.86(4) 2.34(4) 3.010(9) 135(3) . yes
N2 H2 O6 0.81(4) 2.13(4) 2.920(4) 163(3) 2_676 yes
N3 H3A O6 0.81(4) 2.31(4) 2.989(4) 142(3) 2_666 yes
N3 H3A O10' 0.81(4) 2.62(4) 3.182(12) 127(3) 2_666 yes
N4 H4 O5 0.71(4) 2.19(4) 2.886(3) 171(4) 2_566 yes
C1' H1'B O9' 0.99 1.70 2.58(2) 144.7 . yes
O8 H8AA O8 0.87 2.04 2.841(7) 153.4 2_777 yes
O8 H8B O10' 0.87 2.30 3.029(13) 140.8 . yes
O8 H8AB O2 1.00 1.85 2.822(4) 164.3 1_656 yes
O9 H9A O9 0.87 1.42 2.174(17) 142.5 2_676 yes
O9 H9B O10 0.87 2.09 2.924(14) 160.0 . yes
O10 H10B O8 0.85 1.99 2.834(13) 173.9 . yes
O9' H9'A O10' 0.87 1.90 2.687(15) 149.9 . yes
O9' H9'B O3 0.87 1.86 2.687(9) 157.9 2_676 yes
O10' H10D O6 0.85 2.11 2.942(12) 164.5 . yes
O10" H10E O6 0.87 2.23 3.040(17) 154.1 . yes

loop_
_geom_torsion_atom_site_label_1
_geom_torsion_atom_site_label_2
_geom_torsion_atom_site_label_3
_geom_torsion_atom_site_label_4
_geom_torsion
_geom_torsion_site_symmetry_1
_geom_torsion_site_symmetry_2
_geom_torsion_site_symmetry_3
_geom_torsion_site_symmetry_4
Zn1 O1 C2 N2 -158.3(9) . . . .
Zn1 O1 C2 C1 18.3(13) . . . .
Zn1 O1 C2' N2 -174(3) . . . .
Zn1 O1 C2' C1' 14(4) . . . .
Zn1 O4 C6 N4 -174.9(2) . . . .
Zn1 O4 C6 C5 3.2(3) . . . .
Zn1 O5 C8 O6 -9.3(5) 2_666 . . .
Zn1 O5 C8 C7 170.88(18) 2_666 . . .
Zn1 N1 C1 C2 7.7(8) . . . .
Zn1 N1 C1' C2' -26(2) . . . .
Zn1 N3 C5 C6 -27.1(3) . . . .
N1 C1 C2 O1 -17.9(14) . . . .
N1 C1 C2 N2 158.8(10) . . . .
N1 C1' C2' O1 8(5) . . . .
N1 C1' C2' N2 -165(3) . . . .
N2 C3 C4 O2 -154.7(3) . . . .
N2 C3 C4 O3 25.9(4) . . . .
N3 C5 C6 O4 16.0(4) . . . .
N3 C5 C6 N4 -165.8(2) . . . .
N4 C7 C8 O5 -34.1(4) . . . .
N4 C7 C8 O6 146.0(3) . . . .
C3 N2 C2 O1 -5.2(16) . . . .
C3 N2 C2 C1 178.0(7) . . . .
C3 N2 C2' O1 21(5) . . . .
C3 N2 C2' C1' -166(2) . . . .
C6 N4 C7 C8 -71.7(3) . . . .
C7 N4 C6 O4 4.2(4) . . . .
C7 N4 C6 C5 -174.0(2) . . . .
C2 N2 C3 C4 64.9(8) . . . .
C2' N2 C3 C4 52(2) . . . .
